data_4100045
loop_
_publ_author_name
'Yamashita, Makoto'
'Yamamoto, Yohsuke'
'Akiba, Kin-ya'
'Hashizume, Daisuke'
'Iwasaki, Fujiko'
'Takagi, Nozomi'
'Nagase, Shigeru'

_publ_section_title
;
 Syntheses and Structures of Hypervalent Pentacoordinate Carbon and Boron
 Compounds Bearing an Anthracene Skeleton -- Elucidation of Hypervalent
 Interaction Based on X-ray Analysis and DFT Calculation
;
_journal_coden_ASTM JACSAT
_journal_issue 12
_journal_name_full 'Journal of the American Chemical Society'
_journal_page_first 4354
_journal_page_last 4371
_journal_paper_doi 10.1021/ja0438011
_journal_volume 127
_journal_year 2005
_chemical_formula_moiety 'C23 H19 B O5 '
_chemical_formula_sum 'C23 H19 B O5'
_chemical_formula_weight 386.21
_space_group_IT_number 29
_symmetry_cell_setting orthorhombic
_symmetry_Int_Tables_number 29
_symmetry_space_group_name_Hall 'P 2c -2ac'
_symmetry_space_group_name_H-M 'P c a 21'
_cell_angle_alpha 90
_cell_angle_beta 90
_cell_angle_gamma 90
_cell_formula_units_Z 4
_cell_length_a 9.8670(4)
_cell_length_b 14.2920(6)
_cell_length_c 14.0810(4)
_cell_measurement_temperature 273.2
_cell_volume 1985.7(1)
_cod_depositor_comments
;
 Updated bibliographic information.

 Antanas Vaitkus,
 2019-10-01
;
_cod_original_formula_sum 'C23 H19 B O5 '
_cod_database_code 4100045

loop_
_symmetry_equiv_pos_as_xyz
x,y,z
-x,-y,1/2+z
1/2-x,y,1/2+z
1/2+x,-y,z

loop_
_atom_site_label
_atom_site_type_symbol
_atom_site_fract_x
_atom_site_fract_y
_atom_site_fract_z
_atom_site_U_iso_or_equiv
_atom_site_adp_type
_atom_site_occupancy
_atom_site_calc_flag
O(1) O 0.4944(3) 0.4273(2) 0.330(1) 0.0760(7) Uani 1.00 d
O(2) O 0.5040(3) 0.0959(2) 0.287(1) 0.0772(7) Uani 1.00 d
O(3) O 0.3358(2) 0.2589(1) 0.300(1) 0.0543(5) Uani 1.00 d
O(4) O 0.5001(2) 0.2480(2) 0.416(1) 0.0567(5) Uani 1.00 d
O(5) O 0.0505(2) 0.2418(2) 0.335(1) 0.0679(6) Uani 1.00 d
C(1) C 0.5858(3) 0.4445(2) 0.260(1) 0.0625(7) Uani 1.00 d
C(2) C 0.6314(4) 0.5318(2) 0.236(1) 0.0769(10) Uani 1.00 d
C(3) C 0.7289(5) 0.5402(3) 0.162(1) 0.084(1) Uani 1.00 d
C(4) C 0.7762(4) 0.4652(3) 0.115(1) 0.0759(9) Uani 1.00 d
C(5) C 0.7813(3) 0.1238(3) 0.065(1) 0.0722(9) Uani 1.00 d
C(6) C 0.7379(5) 0.0374(3) 0.089(1) 0.084(1) Uani 1.00 d
C(7) C 0.6430(4) 0.0241(2) 0.165(1) 0.079(1) Uani 1.00 d
C(8) C 0.5943(3) 0.0996(2) 0.213(1) 0.0623(7) Uani 1.00 d
C(9) C 0.5852(2) 0.2720(2) 0.240(1) 0.0495(5) Uani 1.00 d
C(10) C 0.7768(3) 0.2940(2) 0.092(1) 0.0613(7) Uani 1.00 d
C(11) C 0.6322(2) 0.3612(2) 0.213(1) 0.0535(6) Uani 1.00 d
C(12) C 0.7299(3) 0.3725(2) 0.139(1) 0.0595(7) Uani 1.00 d
C(13) C 0.7321(3) 0.2040(2) 0.115(1) 0.0571(6) Uani 1.00 d
C(14) C 0.6361(2) 0.1935(2) 0.191(1) 0.0520(6) Uani 1.00 d
C(15) C 0.4382(5) 0.5024(3) 0.382(1) 0.096(1) Uani 1.00 d
C(16) C 0.4656(6) 0.0078(3) 0.324(1) 0.101(1) Uani 1.00 d
C(17) C 0.2763(3) 0.2433(2) 0.387(1) 0.0493(6) Uani 1.00 d
C(18) C 0.1399(3) 0.2351(2) 0.409(1) 0.0522(6) Uani 1.00 d
C(19) C 0.1061(3) 0.2198(2) 0.503(1) 0.0615(7) Uani 1.00 d
C(20) C 0.2060(3) 0.2133(3) 0.573(1) 0.0639(8) Uani 1.00 d
C(21) C 0.3433(3) 0.2226(2) 0.552(1) 0.0596(7) Uani 1.00 d
C(22) C 0.3742(3) 0.2369(2) 0.457(1) 0.0509(6) Uani 1.00 d
C(23) C -0.0898(3) 0.2387(2) 0.356(1) 0.0733(10) Uani 1.00 d
B(1) B 0.4744(3) 0.2605(2) 0.319(1) 0.0528(7) Uani 1.00 d
H(1) H 0.5972 0.5864 0.2685 0.0920 Uiso 1.00 calc
H(2) H 0.7604 0.6015 0.1456 0.1011 Uiso 1.00 calc
H(3) H 0.8425 0.4736 0.0667 0.0896 Uiso 1.00 calc
H(4) H 0.8441 0.1314 0.0150 0.0871 Uiso 1.00 calc
H(5) H 0.7706 -0.0161 0.0552 0.1006 Uiso 1.00 calc
H(6) H 0.6126 -0.0370 0.1826 0.0930 Uiso 1.00 calc
H(7) H 0.8411 0.3011 0.0422 0.0718 Uiso 1.00 calc
H(8) H 0.5081 0.5343 0.4148 0.1196 Uiso 1.00 calc
H(9) H 0.3922 0.5433 0.3409 0.1196 Uiso 1.00 calc
H(10) H 0.3754 0.4775 0.4278 0.1196 Uiso 1.00 calc
H(11) H 0.4017 0.0171 0.3750 0.1285 Uiso 1.00 calc
H(12) H 0.4240 -0.0287 0.2763 0.1285 Uiso 1.00 calc
H(13) H 0.5425 -0.0236 0.3485 0.1285 Uiso 1.00 calc
H(14) H 0.0127 0.2135 0.5211 0.0728 Uiso 1.00 calc
H(15) H 0.1786 0.2026 0.6376 0.0756 Uiso 1.00 calc
H(16) H 0.4120 0.2195 0.6000 0.0697 Uiso 1.00 calc
H(17) H -0.1128 0.2889 0.3973 0.0884 Uiso 1.00 calc
H(18) H -0.1405 0.2441 0.2989 0.0884 Uiso 1.00 calc
H(19) H -0.1113 0.1809 0.3861 0.0884 Uiso 1.00 calc
